data_7040947
loop_
_publ_author_name
'Cols, Jean-Marie E P'
'Taylor, Cameron E.'
'Gagnon, Kevin J.'
'Teat, Simon J.'
'McIntosh, Ruaraidh D.'

_publ_section_title
;
 Well-defined Ti4 pre-catalysts for the ring-opening polymerisation of
 lactide.
;
_journal_issue 44
_journal_name_full 'Dalton transactions (Cambridge, England : 2003)'
_journal_page_first 17729
_journal_page_last 17738
_journal_paper_doi 10.1039/c6dt03842e
_journal_volume 45
_journal_year 2016
_chemical_formula_moiety 'C96 H120 N4 O18 Ti4, 12(C7 H8)'
_chemical_formula_sum 'C180 H216 N4 O18 Ti4'
_chemical_formula_weight 2915.16
_space_group_crystal_system tetragonal
_space_group_IT_number 82
_space_group_name_Hall 'I -4'
_space_group_name_H-M_alt 'I -4'
_symmetry_space_group_name_Hall 'I -4'
_symmetry_space_group_name_H-M 'I -4'
_atom_sites_solution_hydrogens geom
_atom_sites_solution_primary direct
_audit_creation_date 2016-05-18
_audit_creation_method
;
Olex2 1.2
(compiled 2016.02.19 svn.r3266 for OlexSys, GUI svn.r5155)
;
_audit_update_record
;
2016-06-06 deposited with the CCDC.
2016-10-17 downloaded from the CCDC.
;
_cell_angle_alpha 90
_cell_angle_beta 90
_cell_angle_gamma 90
_cell_formula_units_Z 2
_cell_length_a 19.5294(8)
_cell_length_b 19.5294(8)
_cell_length_c 20.7148(9)
_cell_measurement_reflns_used 9816
_cell_measurement_temperature 100
_cell_measurement_theta_max 26.87
_cell_measurement_theta_min 2.46
_cell_volume 7900.6(6)
_computing_cell_refinement 'SAINT v7.68A (Bruker, 2009)'
_computing_data_collection 'Bruker APEX2 v2014.9-0 (Bruker, 2014)'
_computing_data_reduction 'SAINT v7.68A (Bruker, 2009)'
_computing_molecular_graphics 'Olex2 (Dolomanov et al., 2009)'
_computing_publication_material 'Olex2 (Dolomanov et al., 2009)'
_computing_structure_refinement 'ShelXL (Sheldrick, 2015)'
_computing_structure_solution 'ShelXT (Sheldrick, 2015)'
_diffrn_ambient_temperature 100.0
_diffrn_detector_area_resol_mean 8
_diffrn_measured_fraction_theta_full 0.999
_diffrn_measured_fraction_theta_max 0.998
_diffrn_measurement_device_type 'Bruker SMART APEX CCD area detector'
_diffrn_measurement_method '\w and \f scans'
_diffrn_radiation_monochromator graphite
_diffrn_radiation_type MoK\a
_diffrn_radiation_wavelength 0.71073
_diffrn_reflns_av_R_equivalents 0.0377
_diffrn_reflns_av_unetI/netI 0.0352
_diffrn_reflns_Laue_measured_fraction_full 0.999
_diffrn_reflns_Laue_measured_fraction_max 0.998
_diffrn_reflns_limit_h_max 23
_diffrn_reflns_limit_h_min -25
_diffrn_reflns_limit_k_max 25
_diffrn_reflns_limit_k_min -22
_diffrn_reflns_limit_l_max 26
_diffrn_reflns_limit_l_min -26
_diffrn_reflns_number 57486
_diffrn_reflns_point_group_measured_fraction_full 0.999
_diffrn_reflns_point_group_measured_fraction_max 0.996
_diffrn_reflns_theta_full 26.000
_diffrn_reflns_theta_max 27.142
_diffrn_reflns_theta_min 2.458
_diffrn_source 'sealed tube'
_diffrn_standards_number 0
_exptl_absorpt_coefficient_mu 0.261
_exptl_absorpt_correction_T_max 0.7455
_exptl_absorpt_correction_T_min 0.6445
_exptl_absorpt_correction_type multi-scan
_exptl_absorpt_process_details
;
SADABS-2008/1 (Bruker,2008) was used for absorption correction.
wR2(int) was 0.0707 before and 0.0563 after correction.
The Ratio of minimum to maximum transmission is 0.8645.
The \l/2 correction factor is 0.0015.
;
_exptl_crystal_colour 'clear light orange'
_exptl_crystal_colour_lustre clear
_exptl_crystal_colour_modifier light
_exptl_crystal_colour_primary orange
_exptl_crystal_density_diffrn 1.225
_exptl_crystal_description block
_exptl_crystal_F_000 3112
_exptl_crystal_size_max 0.6
_exptl_crystal_size_mid 0.4
_exptl_crystal_size_min 0.4
_refine_diff_density_max 0.271
_refine_diff_density_min -0.324
_refine_diff_density_rms 0.050
_refine_ls_abs_structure_details
;
 Flack x determined using 3339 quotients [(I+)-(I-)]/[(I+)+(I-)]
 (Parsons, Flack and Wagner, Acta Cryst. B69 (2013) 249-259).
;
_refine_ls_abs_structure_Flack 0.005(6)
_refine_ls_extinction_method none
_refine_ls_goodness_of_fit_ref 1.078
_refine_ls_hydrogen_treatment constr
_refine_ls_matrix_type full
_refine_ls_number_parameters 490
_refine_ls_number_reflns 8746
_refine_ls_number_restraints 0
_refine_ls_restrained_S_all 1.078
_refine_ls_R_factor_all 0.0543
_refine_ls_R_factor_gt 0.0383
_refine_ls_shift/su_max 0.001
_refine_ls_shift/su_mean 0.000
_refine_ls_structure_factor_coef Fsqd
_refine_ls_weighting_details 'w=1/[\s^2^(Fo^2^)+(0.0550P)^2^+4.4970P] where P=(Fo^2^+2Fc^2^)/3'
_refine_ls_weighting_scheme calc
_refine_ls_wR_factor_gt 0.0925
_refine_ls_wR_factor_ref 0.1036
_reflns_Friedel_coverage 0.940
_reflns_Friedel_fraction_full 1.000
_reflns_Friedel_fraction_max 0.995
_reflns_number_gt 7467
_reflns_number_total 8746
_reflns_threshold_expression 'I > 2\s(I)'
_cod_data_source_file c6dt03842e2.cif
_cod_data_source_block final
_cod_depositor_comments 'Adding full bibliography for 7040945--7040948.cif.'
_cod_original_cell_volume 7900.6(7)
_cod_database_code 7040947
_shelx_space_group_comment
;
The symmetry employed for this shelxl refinement is uniquely defined
by the following loop, which should always be used as a source of
symmetry information in preference to the above space-group names.
They are only intended as comments.
;
_olex2_refinement_description
;
1. Fixed Uiso
 At 1.2 times of:
  All C(H) groups, All C(H,H) groups
 At 1.5 times of:
  All C(H,H,H) groups
2. Uiso/Uaniso restraints and constraints
Uanis(C4CB) = Uanis(C3CB) = Uanis(C1CB) = Uanis(C2CB) = Uanis(C7CB) =
Uanis(C6CB) = Uanis(C5CB)
3. Others
 Sof(C1BA)=Sof(H1BD)=Sof(H1BE)=Sof(H1BF)=Sof(C2BA)=Sof(C7BA)=Sof(H7BA)=
 Sof(C6BA)=Sof(H6BE)=Sof(C5BA)=Sof(H5BA)=Sof(C4BA)=Sof(H4BA)=Sof(C3BA)=
 Sof(H3BA)=1-FVAR(1)
 Sof(C1BB)=Sof(H1BA)=Sof(H1BB)=Sof(H1BC)=Sof(C2BB)=Sof(C7BB)=Sof(H7BB)=
 Sof(C6BB)=Sof(H6BD)=Sof(C5BB)=Sof(H5BB)=Sof(C4BB)=Sof(H4BB)=Sof(C3BB)=
 Sof(H3BB)=FVAR(1)
 Sof(C1CB)=Sof(H1CD)=Sof(H1CE)=Sof(H1CF)=Sof(C2CB)=Sof(C7CB)=Sof(H7CB)=
 Sof(C6CB)=Sof(H6CE)=Sof(C5CB)=Sof(H5CB)=Sof(C4CB)=Sof(H4CB)=Sof(C3CB)=
 Sof(H3CB)=1-FVAR(2)
 Sof(C1CA)=Sof(H1CA)=Sof(H1CB)=Sof(H1CC)=Sof(C4CA)=Sof(H4CA)=Sof(C3CA)=
 Sof(H3CA)=Sof(C8CA)=Sof(C7CA)=Sof(H7CA)=Sof(C6CA)=Sof(H6CD)=Sof(C5CA)=
 Sof(H5CA)=FVAR(2)
4.a Free rotating group:
 C1BB(C2BB,C7BB,C6BB,C5BB,C4BB,C3BB), C1BA(C2BA,C7BA,C6BA,C5BA,C4BA,C3BA,C5,C6,
 C6A,C6D,C6C,C6B), C1CA(C4CA,C3CA,C8CA,C7CA,C6CA,C5CA), C1CB(C2CB,C7CB,C6CB,
 C5CB,C4CB,C3CB)
4.b Secondary CH2 refined with riding coordinates:
 C2(H2A,H2B), C3(H3A,H3B), C10(H10A,H10B)
4.c Aromatic/amide H refined with riding coordinates:
 C12(H12), C8(H8), C7(H7), C15(H15), C14(H14), C7AA(H7AA), C3AA(H3AA),
 C4AA(H4AA), C5AA(H5AA), C6AA(H6AA), C7BB(H7BB), C6BB(H6BD), C5BB(H5BB),
 C4BB(H4BB), C3BB(H3BB), C7BA(H7BA), C6BA(H6BE), C5BA(H5BA), C4BA(H4BA),
 C3BA(H3BA), C5(H5), C4CA(H4CA), C3CA(H3CA), C7CA(H7CA), C6CA(H6CD), C5CA(H5CA),
  C7CB(H7CB), C6CB(H6CE), C5CB(H5CB), C4CB(H4CB), C3CB(H3CB)
4.d Idealised Me refined as rotating group:
 C13C(H13A,H13B,H13C), C13D(H13D,H13E,H13F), C13B(H13G,H13H,H13I), C1AA(H1AA,
 H1AB,H1AC), C1BB(H1BA,H1BB,H1BC), C1BA(H1BD,H1BE,H1BF), C6D(H6DA,H6DB,H6DC),
 C6C(H6CA,H6CB,H6CC), C6B(H6BA,H6BB,H6BC), C1CA(H1CA,H1CB,H1CC), C1CB(H1CD,H1CE,
 H1CF)
;
_olex2_submission_special_instructions 'No special instructions were received'

loop_
_space_group_symop_operation_xyz
'x, y, z'
'-x, -y, z'
'y, -x, -z'
'-y, x, -z'
'x+1/2, y+1/2, z+1/2'
'-x+1/2, -y+1/2, z+1/2'
'y+1/2, -x+1/2, -z+1/2'
'-y+1/2, x+1/2, -z+1/2'

loop_
_atom_site_label
_atom_site_type_symbol
_atom_site_fract_x
_atom_site_fract_y
_atom_site_fract_z
_atom_site_U_iso_or_equiv
_atom_site_adp_type
_atom_site_occupancy
_atom_site_site_symmetry_order
_atom_site_calc_flag
_atom_site_refinement_flags_posn
_atom_site_refinement_flags_adp
_atom_site_refinement_flags_occupancy
_atom_site_disorder_assembly
_atom_site_disorder_group
Ti1 Ti 0.50337(3) 0.58909(3) 0.62004(2) 0.01520(12) Uani 1 1 d . . . . .
O4 O 0.41914(11) 0.61811(11) 0.65244(10) 0.0199(5) Uani 1 1 d . . . . .
O1 O 0.45144(10) 0.57088(10) 0.53707(10) 0.0160(4) Uani 1 1 d . . . . .
O5 O 0.5000 0.5000 0.64558(14) 0.0181(6) Uani 1 2 d S T P . .
O2 O 0.42803(11) 0.59253(11) 0.43364(10) 0.0172(4) Uani 1 1 d . . . . .
O3 O 0.55838(11) 0.63533(11) 0.67770(10) 0.0189(4) Uani 1 1 d . . . . .
N1 N 0.50319(13) 0.69235(13) 0.56221(12) 0.0157(5) Uani 1 1 d . . . . .
C12 C 0.32357(17) 0.74184(16) 0.55739(15) 0.0214(7) Uani 1 1 d . . . . .
H12 H 0.3320 0.7824 0.5333 0.026 Uiso 1 1 calc R . . . .
C8 C 0.60815(17) 0.71647(16) 0.74833(15) 0.0205(6) Uani 1 1 d . . . . .
H8 H 0.6060 0.6841 0.7825 0.025 Uiso 1 1 calc R . . . .
C7 C 0.63456(17) 0.78090(17) 0.75977(15) 0.0233(7) Uani 1 1 d . . . . .
H7 H 0.6508 0.7918 0.8017 0.028 Uiso 1 1 calc R . . . .
C4 C 0.58924(16) 0.74618(16) 0.63660(14) 0.0191(6) Uani 1 1 d . . . . .
C2AA C 0.4451(2) 0.5902(2) 0.8764(2) 0.0385(9) Uani 1 1 d . . . . .
C2 C 0.48893(16) 0.67665(15) 0.49351(14) 0.0168(6) Uani 1 1 d . . . . .
H2A H 0.5324 0.6757 0.4690 0.020 Uiso 1 1 calc R . . . .
H2B H 0.4596 0.7130 0.4749 0.020 Uiso 1 1 calc R . . . .
C9 C 0.58448(15) 0.69822(16) 0.68690(15) 0.0180(6) Uani 1 1 d . . . . .
C11 C 0.37819(16) 0.70936(16) 0.58741(15) 0.0192(6) Uani 1 1 d . . . . .
C3 C 0.57092(16) 0.72744(15) 0.56822(15) 0.0186(6) Uani 1 1 d . . . . .
H3A H 0.5702 0.7696 0.5417 0.022 Uiso 1 1 calc R . . . .
H3B H 0.6069 0.6970 0.5506 0.022 Uiso 1 1 calc R . . . .
C16 C 0.36632(16) 0.64947(15) 0.62327(16) 0.0193(6) Uani 1 1 d . . . . .
C10 C 0.44876(16) 0.73950(16) 0.58785(15) 0.0191(6) Uani 1 1 d . . . . .
H10A H 0.4607 0.7524 0.6327 0.023 Uiso 1 1 calc R . . . .
H10B H 0.4486 0.7819 0.5616 0.023 Uiso 1 1 calc R . . . .
C15 C 0.29994(17) 0.62380(17) 0.62817(16) 0.0238(7) Uani 1 1 d . . . . .
H15 H 0.2914 0.5833 0.6523 0.029 Uiso 1 1 calc R . . . .
C14 C 0.24648(17) 0.65752(18) 0.59773(16) 0.0258(7) Uani 1 1 d . . . . .
H14 H 0.2015 0.6396 0.6018 0.031 Uiso 1 1 calc R . . . .
C13 C 0.25628(17) 0.71671(17) 0.56145(16) 0.0238(7) Uani 1 1 d . . . . .
C1 C 0.45356(15) 0.60854(15) 0.48739(14) 0.0164(6) Uani 1 1 d . . . . .
C13C C 0.12961(19) 0.7159(2) 0.5316(2) 0.0404(9) Uani 1 1 d . . . . .
H13A H 0.1362 0.6717 0.5101 0.061 Uiso 1 1 calc GR . . . .
H13B H 0.0939 0.7419 0.5091 0.061 Uiso 1 1 calc GR . . . .
H13C H 0.1157 0.7082 0.5765 0.061 Uiso 1 1 calc GR . . . .
C7AA C 0.4074(3) 0.5553(2) 0.9224(2) 0.0500(12) Uani 1 1 d . . . . .
H7AA H 0.4118 0.5671 0.9667 0.060 Uiso 1 1 calc R . . . .
C13D C 0.2141(2) 0.7726(2) 0.45937(19) 0.0357(9) Uani 1 1 d . . . . .
H13D H 0.2564 0.7995 0.4572 0.053 Uiso 1 1 calc GR . . . .
H13E H 0.1764 0.7989 0.4402 0.053 Uiso 1 1 calc GR . . . .
H13F H 0.2201 0.7297 0.4355 0.053 Uiso 1 1 calc GR . . . .
C13B C 0.1877(2) 0.8233(2) 0.5673(2) 0.0406(10) Uani 1 1 d . . . . .
H13G H 0.1775 0.8131 0.6126 0.061 Uiso 1 1 calc GR . . . .
H13H H 0.1496 0.8492 0.5484 0.061 Uiso 1 1 calc GR . . . .
H13I H 0.2298 0.8505 0.5646 0.061 Uiso 1 1 calc GR . . . .
C13A C 0.19721(18) 0.75653(19) 0.53023(18) 0.0294(8) Uani 1 1 d . . . . .
C1AA C 0.4936(3) 0.6466(3) 0.8961(2) 0.0581(13) Uani 1 1 d . . . . .
H1AA H 0.4798 0.6647 0.9383 0.087 Uiso 1 1 calc GR . . . .
H1AB H 0.4921 0.6835 0.8640 0.087 Uiso 1 1 calc GR . . . .
H1AC H 0.5402 0.6284 0.8989 0.087 Uiso 1 1 calc GR . . . .
C3AA C 0.4377(2) 0.5725(3) 0.8123(2) 0.0513(12) Uani 1 1 d . . . . .
H3AA H 0.4625 0.5967 0.7801 0.062 Uiso 1 1 calc R . . . .
C4AA C 0.3947(3) 0.5199(3) 0.7945(2) 0.0597(14) Uani 1 1 d . . . . .
H4AA H 0.3908 0.5077 0.7503 0.072 Uiso 1 1 calc R . . . .
C5AA C 0.3574(3) 0.4849(3) 0.8398(3) 0.0620(14) Uani 1 1 d . . . . .
H5AA H 0.3279 0.4485 0.8275 0.074 Uiso 1 1 calc R . . . .
C6AA C 0.3640(3) 0.5040(3) 0.9046(3) 0.0641(15) Uani 1 1 d . . . . .
H6AA H 0.3378 0.4810 0.9366 0.077 Uiso 1 1 calc R . . . .
C1BB C 0.5208(3) 0.8972(5) 0.4522(6) 0.095(6) Uani 0.492(8) 1 d . . . A 1
H1BA H 0.5255 0.8553 0.4266 0.143 Uiso 0.492(8) 1 calc GR . . A 1
H1BB H 0.5431 0.8908 0.4942 0.143 Uiso 0.492(8) 1 calc GR . . A 1
H1BC H 0.5425 0.9354 0.4293 0.143 Uiso 0.492(8) 1 calc GR . . A 1
C2BB C 0.4460(3) 0.9127(3) 0.4623(3) 0.045(3) Uani 0.492(8) 1 d G . . A 1
C7BB C 0.4011(4) 0.9181(4) 0.4098(3) 0.062(5) Uani 0.492(8) 1 d G . . A 1
H7BB H 0.4180 0.9107 0.3673 0.074 Uiso 0.492(8) 1 calc R . . A 1
C6BB C 0.3320(4) 0.9339(4) 0.4188(4) 0.060(3) Uani 0.492(8) 1 d G . . A 1
H6BD H 0.3023 0.9372 0.3826 0.072 Uiso 0.492(8) 1 calc R . . A 1
C5BB C 0.3065(3) 0.9449(3) 0.4809(4) 0.065(4) Uani 0.492(8) 1 d G . . A 1
H5BB H 0.2596 0.9559 0.4872 0.077 Uiso 0.492(8) 1 calc R . . A 1
C4BB C 0.3507(4) 0.9395(4) 0.5338(3) 0.082(6) Uani 0.492(8) 1 d G . . A 1
H4BB H 0.3337 0.9467 0.5762 0.099 Uiso 0.492(8) 1 calc R . . A 1
C3BB C 0.4196(4) 0.9236(4) 0.5244(3) 0.059(4) Uani 0.492(8) 1 d G . . A 1
H3BB H 0.4492 0.9201 0.5607 0.071 Uiso 0.492(8) 1 calc R . . A 1
C1BA C 0.5214(2) 0.8988(2) 0.38755(10) 0.081(4) Uani 0.508(8) 1 d . . . A 2
H1BD H 0.5226 0.8498 0.3775 0.121 Uiso 0.508(8) 1 calc GR . . A 2
H1BE H 0.5666 0.9135 0.4027 0.121 Uiso 0.508(8) 1 calc GR . . A 2
H1BF H 0.5092 0.9246 0.3486 0.121 Uiso 0.508(8) 1 calc GR . . A 2
C2BA C 0.4690(2) 0.9120(2) 0.43951(13) 0.058(4) Uani 0.508(8) 1 d G . . A 2
C7BA C 0.3989(2) 0.9142(2) 0.42500(17) 0.057(4) Uani 0.508(8) 1 d G . . A 2
H7BA H 0.3842 0.9062 0.3819 0.069 Uiso 0.508(8) 1 calc R . . A 2
C6BA C 0.35043(19) 0.9280(2) 0.4727(2) 0.075(4) Uani 0.508(8) 1 d G . . A 2
H6BE H 0.3032 0.9295 0.4620 0.090 Uiso 0.508(8) 1 calc R . . A 2
C5BA C 0.37124(15) 0.9397(2) 0.53632(19) 0.079(6) Uani 0.508(8) 1 d G . . A 2
H5BA H 0.3383 0.9491 0.5689 0.094 Uiso 0.508(8) 1 calc R . . A 2
C4BA C 0.44086(14) 0.93747(17) 0.55162(15) 0.076(4) Uani 0.508(8) 1 d G . . A 2
H4BA H 0.4554 0.9453 0.5947 0.092 Uiso 0.508(8) 1 calc R . . A 2
C3BA C 0.48915(16) 0.92367(16) 0.50356(13) 0.059(3) Uani 0.508(8) 1 d G . . A 2
H3BA H 0.5364 0.9222 0.5144 0.071 Uiso 0.508(8) 1 calc R . . A 2
C5 C 0.61501(10) 0.81139(8) 0.65013(9) 0.0197(6) Uani 1 1 d G . . . .
H5 H 0.6169 0.8441 0.6162 0.024 Uiso 1 1 calc R . . . .
C6 C 0.63796(9) 0.83049(7) 0.71112(8) 0.0219(7) Uani 1 1 d G . . . .
C6A C 0.66700(8) 0.90210(8) 0.72466(7) 0.0274(8) Uani 1 1 d G . . . .
C6D C 0.74365(8) 0.89621(12) 0.73880(10) 0.0388(9) Uani 1 1 d G . . . .
H6DA H 0.7507 0.8663 0.7762 0.058 Uiso 1 1 calc GR . . . .
H6DB H 0.7623 0.9417 0.7482 0.058 Uiso 1 1 calc GR . . . .
H6DC H 0.7671 0.8769 0.7011 0.058 Uiso 1 1 calc GR . . . .
C6C C 0.65686(11) 0.95064(8) 0.66770(9) 0.0402(10) Uani 1 1 d G . . . .
H6CA H 0.6798 0.9320 0.6295 0.060 Uiso 1 1 calc GR . . . .
H6CB H 0.6764 0.9955 0.6782 0.060 Uiso 1 1 calc GR . . . .
H6CC H 0.6078 0.9556 0.6588 0.060 Uiso 1 1 calc GR . . . .
C6B C 0.62955(11) 0.93363(12) 0.78351(8) 0.0340(8) Uani 1 1 d G . . . .
H6BA H 0.5804 0.9365 0.7744 0.051 Uiso 1 1 calc GR . . . .
H6BB H 0.6475 0.9796 0.7918 0.051 Uiso 1 1 calc GR . . . .
H6BC H 0.6370 0.9047 0.8215 0.051 Uiso 1 1 calc GR . . . .
C1CA C 0.2625(2) 0.8305(4) 0.2908(3) 0.099(4) Uani 0.727(9) 1 d . . . B 1
H1CA H 0.2578 0.8753 0.3118 0.149 Uiso 0.727(9) 1 calc GR . . B 1
H1CB H 0.2376 0.7960 0.3159 0.149 Uiso 0.727(9) 1 calc GR . . B 1
H1CC H 0.2435 0.8328 0.2471 0.149 Uiso 0.727(9) 1 calc GR . . B 1
C4CA C 0.4431(2) 0.8332(3) 0.2332(3) 0.064(2) Uani 0.727(9) 1 d G . . B 1
H4CA H 0.4703 0.8593 0.2043 0.076 Uiso 0.727(9) 1 calc R . . B 1
C3CA C 0.3744(2) 0.8501(2) 0.2446(2) 0.0504(18) Uani 0.727(9) 1 d G . . B 1
H3CA H 0.3548 0.8882 0.2229 0.060 Uiso 0.727(9) 1 calc R . . B 1
C8CA C 0.33443(18) 0.8120(2) 0.28744(18) 0.0494(18) Uani 0.727(9) 1 d G . . B 1
C7CA C 0.3626(2) 0.7559(2) 0.3197(2) 0.0512(19) Uani 0.727(9) 1 d G . . B 1
H7CA H 0.3355 0.7300 0.3489 0.061 Uiso 0.727(9) 1 calc R . . B 1
C6CA C 0.4308(3) 0.7382(3) 0.3086(3) 0.067(2) Uani 0.727(9) 1 d G . . B 1
H6CD H 0.4503 0.7000 0.3302 0.080 Uiso 0.727(9) 1 calc R . . B 1
C5CA C 0.4705(2) 0.7765(3) 0.2658(3) 0.081(3) Uani 0.727(9) 1 d G . . B 1
H5CA H 0.5169 0.7640 0.2586 0.097 Uiso 0.727(9) 1 calc R . . B 1
C1CB C 0.4457(9) 0.8742(8) 0.1989(7) 0.061(3) Uani 0.273(9) 1 d . . . B 2
H1CD H 0.4089 0.9010 0.1789 0.092 Uiso 0.273(9) 1 calc GR . . B 2
H1CE H 0.4695 0.8476 0.1657 0.092 Uiso 0.273(9) 1 calc GR . . B 2
H1CF H 0.4782 0.9052 0.2200 0.092 Uiso 0.273(9) 1 calc GR . . B 2
C2CB C 0.4156(6) 0.8262(6) 0.2483(5) 0.061(3) Uani 0.273(9) 1 d G . . B 2
C7CB C 0.3450(6) 0.8261(7) 0.2612(6) 0.061(3) Uani 0.273(9) 1 d G . . B 2
H7CB H 0.3158 0.8559 0.2377 0.073 Uiso 0.273(9) 1 calc R . . B 2
C6CB C 0.3172(6) 0.7828(9) 0.3080(6) 0.061(3) Uani 0.273(9) 1 d G . . B 2
H6CE H 0.2693 0.7835 0.3162 0.073 Uiso 0.273(9) 1 calc R . . B 2
C5CB C 0.3595(8) 0.7386(8) 0.3429(6) 0.061(3) Uani 0.273(9) 1 d G . . B 2
H5CB H 0.3406 0.7092 0.3748 0.073 Uiso 0.273(9) 1 calc R . . B 2
C4CB C 0.4298(8) 0.7380(9) 0.3304(8) 0.061(3) Uani 0.273(9) 1 d G . . B 2
H4CB H 0.4589 0.7080 0.3539 0.073 Uiso 0.273(9) 1 calc R . . B 2
C3CB C 0.4574(6) 0.7814(9) 0.2836(7) 0.061(3) Uani 0.273(9) 1 d G . . B 2
H3CB H 0.5052 0.7806 0.2755 0.073 Uiso 0.273(9) 1 calc R . . B 2

loop_
_atom_site_aniso_label
_atom_site_aniso_U_11
_atom_site_aniso_U_22
_atom_site_aniso_U_33
_atom_site_aniso_U_23
_atom_site_aniso_U_13
_atom_site_aniso_U_12
Ti1 0.0183(3) 0.0135(3) 0.0138(2) -0.0007(2) 0.0003(2) 0.0005(2)
O4 0.0234(12) 0.0215(11) 0.0149(10) 0.0001(9) 0.0022(9) 0.0043(9)
O1 0.0181(10) 0.0153(10) 0.0148(10) -0.0014(8) 0.0003(8) 0.0008(8)
O5 0.0241(16) 0.0142(14) 0.0160(14) 0.000 0.000 -0.0003(12)
O2 0.0172(10) 0.0180(11) 0.0165(10) 0.0012(8) -0.0014(9) -0.0019(8)
O3 0.0245(11) 0.0161(11) 0.0162(10) -0.0011(8) -0.0009(9) -0.0015(9)
N1 0.0174(12) 0.0159(12) 0.0137(12) -0.0027(10) 0.0005(10) -0.0012(10)
C12 0.0245(16) 0.0195(16) 0.0201(15) -0.0032(12) 0.0001(13) 0.0031(13)
C8 0.0237(16) 0.0195(15) 0.0183(15) 0.0000(12) -0.0016(12) 0.0008(13)
C7 0.0239(16) 0.0277(17) 0.0182(15) -0.0037(13) -0.0028(13) -0.0005(14)
C4 0.0180(15) 0.0198(15) 0.0196(15) -0.0015(12) 0.0005(12) 0.0015(12)
C2AA 0.037(2) 0.042(2) 0.036(2) 0.0088(19) 0.0035(18) 0.0095(17)
C2 0.0188(15) 0.0172(15) 0.0143(14) 0.0004(12) -0.0015(11) 0.0001(12)
C9 0.0168(15) 0.0196(16) 0.0176(15) -0.0046(12) 0.0014(12) 0.0010(12)
C11 0.0202(16) 0.0197(15) 0.0178(15) -0.0062(12) 0.0008(12) 0.0023(13)
C3 0.0205(15) 0.0168(15) 0.0185(15) -0.0007(12) -0.0013(12) 0.0003(12)
C16 0.0220(15) 0.0179(14) 0.0182(14) -0.0056(13) 0.0036(13) 0.0030(11)
C10 0.0223(16) 0.0170(15) 0.0179(15) -0.0021(12) -0.0001(12) 0.0019(12)
C15 0.0255(16) 0.0231(16) 0.0227(16) 0.0017(13) 0.0060(13) 0.0001(13)
C14 0.0194(16) 0.0293(18) 0.0287(17) -0.0060(14) 0.0043(13) 0.0004(14)
C13 0.0221(16) 0.0269(17) 0.0223(16) -0.0068(14) 0.0015(13) 0.0060(13)
C1 0.0130(14) 0.0160(15) 0.0203(15) 0.0003(12) 0.0017(11) 0.0027(11)
C13C 0.0240(19) 0.047(3) 0.050(2) -0.002(2) -0.0042(18) 0.0053(17)
C7AA 0.072(3) 0.039(2) 0.039(2) 0.0081(19) 0.018(2) 0.001(2)
C13D 0.035(2) 0.036(2) 0.036(2) -0.0023(17) -0.0084(17) 0.0069(17)
C13B 0.032(2) 0.041(2) 0.048(2) -0.0132(19) -0.0074(18) 0.0172(18)
C13A 0.0238(17) 0.032(2) 0.0324(19) -0.0044(15) -0.0027(15) 0.0072(14)
C1AA 0.048(3) 0.078(4) 0.048(3) 0.010(2) -0.002(2) -0.009(3)
C3AA 0.050(3) 0.066(3) 0.037(2) 0.011(2) 0.010(2) 0.002(2)
C4AA 0.081(4) 0.058(3) 0.040(2) 0.003(2) 0.004(3) -0.003(3)
C5AA 0.080(4) 0.037(3) 0.069(4) 0.007(2) 0.001(3) -0.010(2)
C6AA 0.088(4) 0.051(3) 0.053(3) 0.011(2) 0.027(3) -0.014(3)
C1BB 0.050(7) 0.048(7) 0.187(19) 0.022(9) 0.020(9) 0.015(6)
C2BB 0.040(6) 0.022(4) 0.073(8) 0.008(5) -0.004(6) 0.000(4)
C7BB 0.084(14) 0.057(10) 0.044(6) -0.005(6) 0.013(6) -0.013(9)
C6BB 0.064(7) 0.049(6) 0.068(7) 0.016(5) -0.022(6) -0.011(5)
C5BB 0.063(7) 0.030(5) 0.101(10) 0.005(5) 0.023(7) 0.007(5)
C4BB 0.119(12) 0.064(13) 0.064(12) -0.030(10) 0.023(9) -0.021(9)
C3BB 0.122(12) 0.031(6) 0.025(5) -0.004(4) -0.014(6) -0.015(6)
C1BA 0.074(8) 0.084(9) 0.084(9) -0.016(8) 0.017(7) 0.011(7)
C2BA 0.083(11) 0.039(6) 0.053(7) 0.003(5) 0.006(7) -0.012(6)
C7BA 0.065(11) 0.046(9) 0.061(7) -0.015(5) -0.002(6) -0.007(7)
C6BA 0.079(9) 0.042(6) 0.103(11) -0.021(6) 0.018(8) -0.023(6)
C5BA 0.139(14) 0.025(8) 0.072(13) -0.013(8) 0.053(10) -0.009(7)
C4BA 0.153(14) 0.047(6) 0.029(6) -0.009(5) 0.011(7) -0.022(7)
C3BA 0.087(9) 0.030(5) 0.059(6) 0.005(4) 0.007(6) -0.004(5)
C5 0.0178(15) 0.0208(16) 0.0204(15) 0.0017(13) 0.0018(12) -0.0008(12)
C6 0.0203(16) 0.0207(16) 0.0246(16) -0.0020(13) -0.0022(13) -0.0028(13)
C6A 0.0341(19) 0.0250(18) 0.0230(16) -0.0044(14) -0.0063(14) -0.0091(14)
C6D 0.038(2) 0.045(2) 0.034(2) -0.0095(18) -0.0027(17) -0.0164(18)
C6C 0.060(3) 0.026(2) 0.034(2) -0.0011(16) -0.0121(19) -0.0132(18)
C6B 0.042(2) 0.0255(19) 0.035(2) -0.0098(16) -0.0019(17) -0.0053(16)
C1CA 0.060(5) 0.166(11) 0.072(6) 0.047(7) -0.005(4) -0.005(6)
C4CA 0.064(5) 0.070(5) 0.058(5) 0.023(4) -0.003(4) -0.001(4)
C3CA 0.055(4) 0.053(4) 0.043(4) 0.015(3) -0.011(3) -0.006(3)
C8CA 0.055(4) 0.063(5) 0.030(3) 0.001(3) -0.009(3) -0.013(3)
C7CA 0.082(5) 0.036(4) 0.036(4) -0.002(3) -0.007(4) -0.015(3)
C6CA 0.079(6) 0.056(5) 0.065(6) 0.010(4) -0.004(5) 0.008(4)
C5CA 0.079(6) 0.088(7) 0.075(7) 0.027(6) 0.009(5) 0.014(5)
C1CB 0.083(7) 0.063(6) 0.037(5) 0.008(4) -0.006(4) 0.005(5)
C2CB 0.083(7) 0.063(6) 0.037(5) 0.008(4) -0.006(4) 0.005(5)
C7CB 0.083(7) 0.063(6) 0.037(5) 0.008(4) -0.006(4) 0.005(5)
C6CB 0.083(7) 0.063(6) 0.037(5) 0.008(4) -0.006(4) 0.005(5)
C5CB 0.083(7) 0.063(6) 0.037(5) 0.008(4) -0.006(4) 0.005(5)
C4CB 0.083(7) 0.063(6) 0.037(5) 0.008(4) -0.006(4) 0.005(5)
C3CB 0.083(7) 0.063(6) 0.037(5) 0.008(4) -0.006(4) 0.005(5)

loop_
_atom_type_symbol
_atom_type_description
_atom_type_scat_dispersion_real
_atom_type_scat_dispersion_imag
_atom_type_scat_source
C C 0.0033 0.0016 'International Tables Vol C Tables 4.2.6.8 and 6.1.1.4'
H H 0.0000 0.0000 'International Tables Vol C Tables 4.2.6.8 and 6.1.1.4'
N N 0.0061 0.0033 'International Tables Vol C Tables 4.2.6.8 and 6.1.1.4'
O O 0.0106 0.0060 'International Tables Vol C Tables 4.2.6.8 and 6.1.1.4'
Ti Ti 0.2776 0.4457 'International Tables Vol C Tables 4.2.6.8 and 6.1.1.4'

loop_
_geom_angle_atom_site_label_1
_geom_angle_atom_site_label_2
_geom_angle_atom_site_label_3
_geom_angle
_geom_angle_site_symmetry_1
_geom_angle_site_symmetry_3
O4 Ti1 O1 85.25(9) . .
O4 Ti1 O2 166.82(9) . 3_566
O4 Ti1 N1 85.48(9) . .
O1 Ti1 O2 86.43(8) . 3_566
O1 Ti1 N1 73.57(8) . .
O5 Ti1 O4 98.86(8) . .
O5 Ti1 O1 93.48(10) . .
O5 Ti1 O2 91.82(8) . 3_566
O5 Ti1 O3 107.52(10) . .
O5 Ti1 N1 166.04(11) . .
O2 Ti1 N1 82.38(8) 3_566 .
O3 Ti1 O4 97.59(10) . .
O3 Ti1 O1 158.00(9) . .
O3 Ti1 O2 86.42(9) . 3_566
O3 Ti1 N1 84.88(9) . .
C16 O4 Ti1 130.86(19) . .
C1 O1 Ti1 124.83(19) . .
Ti1 O5 Ti1 146.19(18) 2_665 .
C1 O2 Ti1 137.7(2) . 4_656
C9 O3 Ti1 139.6(2) . .
C2 N1 Ti1 108.22(18) . .
C2 N1 C3 109.9(2) . .
C2 N1 C10 109.5(2) . .
C3 N1 Ti1 110.50(18) . .
C3 N1 C10 108.4(2) . .
C10 N1 Ti1 110.31(18) . .
C11 C12 H12 118.9 . .
C11 C12 C13 122.2(3) . .
C13 C12 H12 118.9 . .
C7 C8 H8 119.6 . .
C7 C8 C9 120.8(3) . .
C9 C8 H8 119.6 . .
C8 C7 H7 119.2 . .
C8 C7 C6 121.7(3) . .
C6 C7 H7 119.2 . .
C9 C4 C3 121.3(3) . .
C5 C4 C9 118.9(3) . .
C5 C4 C3 119.7(2) . .
C7AA C2AA C1AA 120.5(4) . .
C3AA C2AA C7AA 118.9(4) . .
C3AA C2AA C1AA 120.7(4) . .
N1 C2 H2A 109.5 . .
N1 C2 H2B 109.5 . .
N1 C2 C1 110.5(2) . .
H2A C2 H2B 108.1 . .
C1 C2 H2A 109.5 . .
C1 C2 H2B 109.5 . .
O3 C9 C8 119.1(3) . .
O3 C9 C4 122.0(3) . .
C8 C9 C4 118.9(3) . .
C12 C11 C16 119.4(3) . .
C12 C11 C10 122.0(3) . .
C16 C11 C10 118.4(3) . .
N1 C3 C4 113.6(2) . .
N1 C3 H3A 108.9 . .
N1 C3 H3B 108.9 . .
C4 C3 H3A 108.9 . .
C4 C3 H3B 108.9 . .
H3A C3 H3B 107.7 . .
O4 C16 C11 119.4(3) . .
O4 C16 C15 121.2(3) . .
C15 C16 C11 119.4(3) . .
N1 C10 H10A 108.7 . .
N1 C10 H10B 108.7 . .
C11 C10 N1 114.0(2) . .
C11 C10 H10A 108.7 . .
C11 C10 H10B 108.7 . .
H10A C10 H10B 107.6 . .
C16 C15 H15 120.1 . .
C14 C15 C16 119.8(3) . .
C14 C15 H15 120.1 . .
C15 C14 H14 118.8 . .
C15 C14 C13 122.5(3) . .
C13 C14 H14 118.8 . .
C12 C13 C13A 120.1(3) . .
C14 C13 C12 116.8(3) . .
C14 C13 C13A 123.0(3) . .
O1 C1 C2 117.4(3) . .
O2 C1 O1 124.2(3) . .
O2 C1 C2 118.4(3) . .
H13A C13C H13B 109.5 . .
H13A C13C H13C 109.5 . .
H13B C13C H13C 109.5 . .
C13A C13C H13A 109.5 . .
C13A C13C H13B 109.5 . .
C13A C13C H13C 109.5 . .
C2AA C7AA H7AA 119.8 . .
C6AA C7AA C2AA 120.4(5) . .
C6AA C7AA H7AA 119.8 . .
H13D C13D H13E 109.5 . .
H13D C13D H13F 109.5 . .
H13E C13D H13F 109.5 . .
C13A C13D H13D 109.5 . .
C13A C13D H13E 109.5 . .
C13A C13D H13F 109.5 . .
H13G C13B H13H 109.5 . .
H13G C13B H13I 109.5 . .
H13H C13B H13I 109.5 . .
C13A C13B H13G 109.5 . .
C13A C13B H13H 109.5 . .
C13A C13B H13I 109.5 . .
C13 C13A C13C 112.0(3) . .
C13 C13A C13D 110.2(3) . .
C13D C13A C13C 107.8(3) . .
C13B C13A C13 108.3(3) . .
C13B C13A C13C 109.1(3) . .
C13B C13A C13D 109.4(3) . .
C2AA C1AA H1AA 109.5 . .
C2AA C1AA H1AB 109.5 . .
C2AA C1AA H1AC 109.5 . .
H1AA C1AA H1AB 109.5 . .
H1AA C1AA H1AC 109.5 . .
H1AB C1AA H1AC 109.5 . .
C2AA C3AA H3AA 119.7 . .
C4AA C3AA C2AA 120.5(4) . .
C4AA C3AA H3AA 119.7 . .
C3AA C4AA H4AA 119.5 . .
C5AA C4AA C3AA 120.9(5) . .
C5AA C4AA H4AA 119.5 . .
C4AA C5AA H5AA 120.9 . .
C4AA C5AA C6AA 118.3(5) . .
C6AA C5AA H5AA 120.9 . .
C7AA C6AA C5AA 120.9(5) . .
C7AA C6AA H6AA 119.5 . .
C5AA C6AA H6AA 119.5 . .
H1BA C1BB H1BB 109.5 . .
H1BA C1BB H1BC 109.5 . .
H1BB C1BB H1BC 109.5 . .
C2BB C1BB H1BA 109.5 . .
C2BB C1BB H1BB 109.5 . .
C2BB C1BB H1BC 109.5 . .
C7BB C2BB C1BB 120.9 . .
C7BB C2BB C3BB 118.2 . .
C3BB C2BB C1BB 120.9 . .
C2BB C7BB H7BB 119.5 . .
C6BB C7BB C2BB 121.0 . .
C6BB C7BB H7BB 119.5 . .
C7BB C6BB H6BD 119.9 . .
C5BB C6BB C7BB 120.2 . .
C5BB C6BB H6BD 119.9 . .
C6BB C5BB H5BB 120.3 . .
C6BB C5BB C4BB 119.4 . .
C4BB C5BB H5BB 120.3 . .
C5BB C4BB H4BB 119.9 . .
C3BB C4BB C5BB 120.2 . .
C3BB C4BB H4BB 119.9 . .
C2BB C3BB H3BB 119.5 . .
C4BB C3BB C2BB 121.0 . .
C4BB C3BB H3BB 119.5 . .
H1BD C1BA H1BE 109.5 . .
H1BD C1BA H1BF 109.5 . .
H1BE C1BA H1BF 109.5 . .
C2BA C1BA H1BD 109.5 . .
C2BA C1BA H1BE 109.5 . .
C2BA C1BA H1BF 109.5 . .
C7BA C2BA C1BA 121.0 . .
C7BA C2BA C3BA 118.1 . .
C3BA C2BA C1BA 120.8 . .
C2BA C7BA H7BA 119.4 . .
C6BA C7BA C2BA 121.1 . .
C6BA C7BA H7BA 119.4 . .
C7BA C6BA H6BE 119.9 . .
C7BA C6BA C5BA 120.1 . .
C5BA C6BA H6BE 119.9 . .
C6BA C5BA H5BA 120.3 . .
C4BA C5BA C6BA 119.5 . .
C4BA C5BA H5BA 120.3 . .
C5BA C4BA H4BA 120.0 . .
C5BA C4BA C3BA 120.1 . .
C3BA C4BA H4BA 120.0 . .
C2BA C3BA H3BA 119.5 . .
C4BA C3BA C2BA 121.1 . .
C4BA C3BA H3BA 119.5 . .
C4 C5 H5 118.6 . .
C6 C5 C4 122.84(16) . .
C6 C5 H5 118.6 . .
C7 C6 C6A 121.10(16) . .
C5 C6 C7 116.94(16) . .
C5 C6 C6A 121.9 . .
C6 C6A C6B 109.4 . .
C6D C6A C6 109.2 . .
C6D C6A C6B 109.9 . .
C6C C6A C6 112.1 . .
C6C C6A C6D 108.8 . .
C6C C6A C6B 107.5 . .
C6A C6D H6DA 109.5 . .
C6A C6D H6DB 109.5 . .
C6A C6D H6DC 109.5 . .
H6DA C6D H6DB 109.5 . .
H6DA C6D H6DC 109.5 . .
H6DB C6D H6DC 109.5 . .
C6A C6C H6CA 109.5 . .
C6A C6C H6CB 109.5 . .
C6A C6C H6CC 109.5 . .
H6CA C6C H6CB 109.5 . .
H6CA C6C H6CC 109.5 . .
H6CB C6C H6CC 109.5 . .
C6A C6B H6BA 109.5 . .
C6A C6B H6BB 109.5 . .
C6A C6B H6BC 109.5 . .
H6BA C6B H6BB 109.5 . .
H6BA C6B H6BC 109.5 . .
H6BB C6B H6BC 109.5 . .
H1CA C1CA H1CB 109.5 . .
H1CA C1CA H1CC 109.5 . .
H1CB C1CA H1CC 109.5 . .
C8CA C1CA H1CA 109.5 . .
C8CA C1CA H1CB 109.5 . .
C8CA C1CA H1CC 109.5 . .
C3CA C4CA H4CA 121.0 . .
C3CA C4CA C5CA 118.1 . .
C5CA C4CA H4CA 121.0 . .
C4CA C3CA H3CA 119.5 . .
C8CA C3CA C4CA 121.1 . .
C8CA C3CA H3CA 119.5 . .
C3CA C8CA C1CA 116.0 . .
C7CA C8CA C1CA 123.6 . .
C7CA C8CA C3CA 120.1 . .
C8CA C7CA H7CA 120.3 . .
C8CA C7CA C6CA 119.4 . .
C6CA C7CA H7CA 120.3 . .
C7CA C6CA H6CD 119.9 . .
C5CA C6CA C7CA 120.2 . .
C5CA C6CA H6CD 119.9 . .
C4CA C5CA H5CA 119.5 . .
C6CA C5CA C4CA 121.1 . .
C6CA C5CA H5CA 119.5 . .
H1CD C1CB H1CE 109.5 . .
H1CD C1CB H1CF 109.5 . .
H1CE C1CB H1CF 109.5 . .
C2CB C1CB H1CD 109.5 . .
C2CB C1CB H1CE 109.5 . .
C2CB C1CB H1CF 109.5 . .
C7CB C2CB C1CB 120.9 . .
C3CB C2CB C1CB 120.9 . .
C3CB C2CB C7CB 118.2 . .
C2CB C7CB H7CB 119.5 . .
C6CB C7CB C2CB 121.0 . .
C6CB C7CB H7CB 119.5 . .
C7CB C6CB H6CE 119.9 . .
C5CB C6CB C7CB 120.2 . .
C5CB C6CB H6CE 119.9 . .
C6CB C5CB H5CB 120.3 . .
C6CB C5CB C4CB 119.5 . .
C4CB C5CB H5CB 120.3 . .
C5CB C4CB H4CB 119.9 . .
C3CB C4CB C5CB 120.1 . .
C3CB C4CB H4CB 119.9 . .
C2CB C3CB H3CB 119.5 . .
C4CB C3CB C2CB 121.1 . .
C4CB C3CB H3CB 119.5 . .

loop_
_geom_bond_atom_site_label_1
_geom_bond_atom_site_label_2
_geom_bond_distance
_geom_bond_site_symmetry_2
Ti1 O4 1.865(2) .
Ti1 O1 2.027(2) .
Ti1 O5 1.8198(10) .
Ti1 O2 2.093(2) 3_566
Ti1 O3 1.843(2) .
Ti1 N1 2.346(3) .
O4 C16 1.343(4) .
O1 C1 1.265(4) .
O5 Ti1 1.8198(10) 2_665
O2 Ti1 2.093(2) 4_656
O2 C1 1.259(4) .
O3 C9 1.343(4) .
N1 C2 1.482(4) .
N1 C3 1.495(4) .
N1 C10 1.503(4) .
C12 H12 0.9500 .
C12 C11 1.388(4) .
C12 C13 1.405(5) .
C8 H8 0.9500 .
C8 C7 1.380(5) .
C8 C9 1.400(4) .
C7 H7 0.9500 .
C7 C6 1.399(4) .
C4 C9 1.404(4) .
C4 C3 1.506(4) .
C4 C5 1.398(3) .
C2AA C7AA 1.385(6) .
C2AA C1AA 1.508(7) .
C2AA C3AA 1.380(7) .
C2 H2A 0.9900 .
C2 H2B 0.9900 .
C2 C1 1.504(4) .
C11 C16 1.405(5) .
C11 C10 1.499(4) .
C3 H3A 0.9900 .
C3 H3B 0.9900 .
C16 C15 1.394(4) .
C10 H10A 0.9900 .
C10 H10B 0.9900 .
C15 H15 0.9500 .
C15 C14 1.386(5) .
C14 H14 0.9500 .
C14 C13 1.392(5) .
C13 C13A 1.534(5) .
C13C H13A 0.9800 .
C13C H13B 0.9800 .
C13C H13C 0.9800 .
C13C C13A 1.541(5) .
C7AA H7AA 0.9500 .
C7AA C6AA 1.362(8) .
C13D H13D 0.9800 .
C13D H13E 0.9800 .
C13D H13F 0.9800 .
C13D C13A 1.537(5) .
C13B H13G 0.9800 .
C13B H13H 0.9800 .
C13B H13I 0.9800 .
C13B C13A 1.525(5) .
C1AA H1AA 0.9800 .
C1AA H1AB 0.9800 .
C1AA H1AC 0.9800 .
C3AA H3AA 0.9500 .
C3AA C4AA 1.377(8) .
C4AA H4AA 0.9500 .
C4AA C5AA 1.370(7) .
C5AA H5AA 0.9500 .
C5AA C6AA 1.399(7) .
C6AA H6AA 0.9500 .
C1BB H1BA 0.9800 .
C1BB H1BB 0.9800 .
C1BB H1BC 0.9800 .
C1BB C2BB 1.5078 .
C2BB C7BB 1.4015 .
C2BB C3BB 1.4018 .
C7BB H7BB 0.9500 .
C7BB C6BB 1.3968 .
C6BB H6BD 0.9500 .
C6BB C5BB 1.3961 .
C5BB H5BB 0.9500 .
C5BB C4BB 1.3973 .
C4BB H4BB 0.9500 .
C4BB C3BB 1.3962 .
C3BB H3BB 0.9500 .
C1BA H1BD 0.9800 .
C1BA H1BE 0.9800 .
C1BA H1BF 0.9800 .
C1BA C2BA 1.5075 .
C2BA C7BA 1.4017 .
C2BA C3BA 1.4026 .
C7BA H7BA 0.9500 .
C7BA C6BA 1.3960 .
C6BA H6BE 0.9500 .
C6BA C5BA 1.3969 .
C5BA H5BA 0.9500 .
C5BA C4BA 1.3968 .
C4BA H4BA 0.9500 .
C4BA C3BA 1.3976 .
C3BA H3BA 0.9500 .
C5 H5 0.9500 .
C5 C6 1.3915 .
C6 C6A 1.5350 .
C6A C6D 1.5296 .
C6A C6C 1.5264 .
C6A C6B 1.5493 .
C6D H6DA 0.9800 .
C6D H6DB 0.9800 .
C6D H6DC 0.9800 .
C6C H6CA 0.9800 .
C6C H6CB 0.9800 .
C6C H6CC 0.9800 .
C6B H6BA 0.9800 .
C6B H6BB 0.9800 .
C6B H6BC 0.9800 .
C1CA H1CA 0.9800 .
C1CA H1CB 0.9800 .
C1CA H1CC 0.9800 .
C1CA C8CA 1.4526 .
C4CA H4CA 0.9500 .
C4CA C3CA 1.4016 .
C4CA C5CA 1.4025 .
C3CA H3CA 0.9500 .
C3CA C8CA 1.3972 .
C8CA C7CA 1.3954 .
C7CA H7CA 0.9500 .
C7CA C6CA 1.3963 .
C6CA H6CD 0.9500 .
C6CA C5CA 1.3947 .
C5CA H5CA 0.9500 .
C1CB H1CD 0.9800 .
C1CB H1CE 0.9800 .
C1CB H1CF 0.9800 .
C1CB C2CB 1.5072 .
C2CB C7CB 1.4030 .
C2CB C3CB 1.4018 .
C7CB H7CB 0.9500 .
C7CB C6CB 1.3964 .
C6CB H6CE 0.9500 .
C6CB C5CB 1.3958 .
C5CB H5CB 0.9500 .
C5CB C4CB 1.3973 .
C4CB H4CB 0.9500 .
C4CB C3CB 1.3968 .
C3CB H3CB 0.9500 .

loop_
_geom_torsion_atom_site_label_1
_geom_torsion_atom_site_label_2
_geom_torsion_atom_site_label_3
_geom_torsion_atom_site_label_4
_geom_torsion
_geom_torsion_site_symmetry_1
_geom_torsion_site_symmetry_4
Ti1 O4 C16 C11 -52.2(4) . .
Ti1 O4 C16 C15 128.0(3) . .
Ti1 O1 C1 O2 170.8(2) . .
Ti1 O1 C1 C2 -9.2(4) . .
Ti1 O2 C1 O1 -32.0(5) 4_656 .
Ti1 O2 C1 C2 148.0(2) 4_656 .
Ti1 O3 C9 C8 161.0(2) . .
Ti1 O3 C9 C4 -19.5(5) . .
Ti1 N1 C2 C1 21.8(3) . .
Ti1 N1 C3 C4 -61.3(3) . .
Ti1 N1 C10 C11 -56.3(3) . .
O4 Ti1 O5 Ti1 115.34(7) . 2_665
O4 Ti1 O3 C9 -81.5(3) . .
O4 C16 C15 C14 179.7(3) . .
O1 Ti1 O4 C16 -33.1(3) . .
O1 Ti1 O5 Ti1 29.61(6) . 2_665
O1 Ti1 O3 C9 14.6(5) . .
O5 Ti1 O4 C16 -125.9(3) . .
O5 Ti1 O3 C9 176.7(3) . .
O2 Ti1 O4 C16 17.9(6) 3_566 .
O2 Ti1 O5 Ti1 -56.92(6) 3_566 2_665
O2 Ti1 O3 C9 85.9(3) 3_566 .
O3 Ti1 O4 C16 124.9(3) . .
O3 Ti1 O5 Ti1 -143.74(8) . 2_665
N1 Ti1 O4 C16 40.7(3) . .
N1 Ti1 O5 Ti1 8.1(3) . 2_665
N1 Ti1 O3 C9 3.2(3) . .
N1 C2 C1 O1 -11.2(4) . .
N1 C2 C1 O2 168.7(3) . .
C12 C11 C16 O4 -179.9(3) . .
C12 C11 C16 C15 -0.1(5) . .
C12 C11 C10 N1 -125.4(3) . .
C12 C13 C13A C13C 171.9(3) . .
C12 C13 C13A C13D 51.9(4) . .
C12 C13 C13A C13B -67.7(4) . .
C8 C7 C6 C5 -1.5(4) . .
C8 C7 C6 C6A 179.6(2) . .
C7 C8 C9 O3 -179.2(3) . .
C7 C8 C9 C4 1.2(5) . .
C7 C6 C6A C6D 67.2(2) . .
C7 C6 C6A C6C -172.2(2) . .
C7 C6 C6A C6B -53.1(2) . .
C4 C5 C6 C7 0.2(2) . .
C4 C5 C6 C6A 179.1(2) . .
C2AA C7AA C6AA C5AA 1.1(9) . .
C2AA C3AA C4AA C5AA 1.2(8) . .
C2 N1 C3 C4 179.3(2) . .
C2 N1 C10 C11 62.6(3) . .
C9 C8 C7 C6 0.8(5) . .
C9 C4 C3 N1 49.3(4) . .
C9 C4 C5 C6 1.7(3) . .
C11 C12 C13 C14 0.6(5) . .
C11 C12 C13 C13A 176.9(3) . .
C11 C16 C15 C14 0.0(5) . .
C3 N1 C2 C1 142.6(2) . .
C3 N1 C10 C11 -177.4(3) . .
C3 C4 C9 O3 -5.4(5) . .
C3 C4 C9 C8 174.1(3) . .
C3 C4 C5 C6 -174.87(19) . .
C16 C11 C10 N1 60.1(4) . .
C16 C15 C14 C13 0.5(5) . .
C10 N1 C2 C1 -98.5(3) . .
C10 N1 C3 C4 59.7(3) . .
C10 C11 C16 O4 -5.3(4) . .
C10 C11 C16 C15 174.5(3) . .
C15 C14 C13 C12 -0.7(5) . .
C15 C14 C13 C13A -176.9(3) . .
C14 C13 C13A C13C -12.0(5) . .
C14 C13 C13A C13D -132.0(3) . .
C14 C13 C13A C13B 108.4(4) . .
C13 C12 C11 C16 -0.2(5) . .
C13 C12 C11 C10 -174.6(3) . .
C7AA C2AA C3AA C4AA -1.4(7) . .
C1AA C2AA C7AA C6AA -179.5(5) . .
C1AA C2AA C3AA C4AA 178.4(5) . .
C3AA C2AA C7AA C6AA 0.3(7) . .
C3AA C4AA C5AA C6AA 0.2(9) . .
C4AA C5AA C6AA C7AA -1.3(9) . .
C1BB C2BB C7BB C6BB -178.6 . .
C1BB C2BB C3BB C4BB 178.5 . .
C2BB C7BB C6BB C5BB 0.1 . .
C7BB C2BB C3BB C4BB -0.2 . .
C7BB C6BB C5BB C4BB -0.3 . .
C6BB C5BB C4BB C3BB 0.3 . .
C5BB C4BB C3BB C2BB 0.0 . .
C3BB C2BB C7BB C6BB 0.2 . .
C1BA C2BA C7BA C6BA -178.4 . .
C1BA C2BA C3BA C4BA 178.5 . .
C2BA C7BA C6BA C5BA -0.2 . .
C7BA C2BA C3BA C4BA -0.2 . .
C7BA C6BA C5BA C4BA 0.0 . .
C6BA C5BA C4BA C3BA 0.0 . .
C5BA C4BA C3BA C2BA 0.1 . .
C3BA C2BA C7BA C6BA 0.3 . .
C5 C4 C9 O3 178.1(3) . .
C5 C4 C9 C8 -2.4(4) . .
C5 C4 C3 N1 -134.2(3) . .
C5 C6 C6A C6D -111.6 . .
C5 C6 C6A C6C 9.0 . .
C5 C6 C6A C6B 128.1 . .
C1CA C8CA C7CA C6CA 173.9 . .
C4CA C3CA C8CA C1CA -174.6 . .
C4CA C3CA C8CA C7CA -0.1 . .
C3CA C4CA C5CA C6CA -0.3 . .
C3CA C8CA C7CA C6CA -0.2 . .
C8CA C7CA C6CA C5CA 0.2 . .
C7CA C6CA C5CA C4CA 0.0 . .
C5CA C4CA C3CA C8CA 0.3 . .
C1CB C2CB C7CB C6CB -178.5 . .
C1CB C2CB C3CB C4CB 178.5 . .
C2CB C7CB C6CB C5CB -0.1 . .
C7CB C2CB C3CB C4CB -0.2 . .
C7CB C6CB C5CB C4CB -0.1 . .
C6CB C5CB C4CB C3CB 0.2 . .
C5CB C4CB C3CB C2CB 0.0 . .
C3CB C2CB C7CB C6CB 0.3 . .
